data_4020502
loop_
_publ_author_name
'Mar\'ia E. Gonz\'alez N\'u\~nez'
'Jorge Royo'
'Rossella Mello'
'Minerva B\'aguena'
'Jaime Mart\'inez Ferrer'
'Carmen Ram\'irez de Arellano'
'Gregorio Asensio'
'G. K. Surya Prakash'

_publ_section_title
;
 Oxygenation of Alkane C-H Bonds with
 Methyl(trifluoromethyl)dioxirane: Effect of
 the Substituents and the Solvent
 on the Reaction Rate
;
_journal_name_full 'Journal of Organic Chemistry'
_journal_page_first 7919
_journal_page_last 7924
_journal_paper_doi 10.1021/jo0509511
_journal_volume 70
_journal_year 2005
_chemical_formula_sum 'C11 H18 O4 S'
_chemical_formula_weight 246.31
_space_group_IT_number 2
_symmetry_cell_setting triclinic
_symmetry_space_group_name_Hall '-P 1'
_symmetry_space_group_name_H-M 'P -1'
_cell_angle_alpha 80.519(9)
_cell_angle_beta 78.775(9)
_cell_angle_gamma 67.896(8)
_cell_formula_units_Z 8
_cell_length_a 12.1189(13)
_cell_length_b 14.4813(15)
_cell_length_c 15.0400(16)
_cell_measurement_temperature 293(2)
_cell_volume 2386.5(4)
_diffrn_ambient_temperature 293(2)
_exptl_crystal_density_diffrn 1.371
_cod_database_code 4020502

loop_
_symmetry_equiv_pos_as_xyz
'x, y, z'
'-x, -y, -z'

loop_
_atom_site_label
_atom_site_type_symbol
_atom_site_fract_x
_atom_site_fract_y
_atom_site_fract_z
_atom_site_U_iso_or_equiv
_atom_site_adp_type
_atom_site_occupancy
_atom_site_symmetry_multiplicity
_atom_site_calc_flag
_atom_site_refinement_flags
_atom_site_disorder_assembly
_atom_site_disorder_group
S1 S -0.16893(8) 0.91692(6) 0.27256(6) 0.0552(2) Uani 1 1 d DU . .
O1 O 0.2058(13) 0.5814(13) 0.4639(7) 0.073(3) Uani 0.58(5) 1 d PDU A 1
H1 H 0.1573(16) 0.6133(15) 0.5039(11) 0.109 Uiso 0.58(5) 1 calc PRD A 1
O1Z O 0.172(3) 0.5511(18) 0.4739(9) 0.085(6) Uani 0.42(5) 1 d PDU A 2
H1Z H 0.169(3) 0.592(2) 0.5064(11) 0.127 Uiso 0.42(5) 1 calc PRD A 2
O2 O -0.0909(2) 0.81378(16) 0.31655(14) 0.0586(6) Uani 1 1 d U . .
O3 O -0.1003(2) 0.95079(18) 0.19500(17) 0.0689(7) Uani 1 1 d DU . .
O4 O -0.2207(3) 0.9781(2) 0.3450(2) 0.0897(10) Uani 1 1 d DU . .
C1 C -0.0231(3) 0.6373(2) 0.2985(2) 0.0483(7) Uani 1 1 d U . .
H01 H -0.1074 0.6430 0.3047 0.058 Uiso 1 1 calc R . .
C2 C -0.0100(3) 0.7352(2) 0.25675(19) 0.0440(7) Uani 1 1 d U . .
H2 H -0.0345 0.7517 0.1960 0.053 Uiso 1 1 calc R . .
C3 C 0.1173(3) 0.7301(3) 0.2495(2) 0.0548(8) Uani 1 1 d U . .
H3 H 0.1231 0.7951 0.2239 0.066 Uiso 1 1 calc R . .
C4 C 0.1587(3) 0.7013(3) 0.3425(3) 0.0670(10) Uani 1 1 d U A .
H4A H 0.2413 0.6977 0.3369 0.080 Uiso 1 1 calc R . .
H4B H 0.1088 0.7519 0.3829 0.080 Uiso 1 1 calc R . .
C5 C 0.1496(3) 0.6008(3) 0.3817(2) 0.0674(11) Uani 1 1 d DU . .
C6 C 0.2283(4) 0.5206(3) 0.3186(2) 0.0777(13) Uani 1 1 d U A .
H6A H 0.3118 0.5146 0.3126 0.093 Uiso 1 1 calc R . .
H6B H 0.2223 0.4563 0.3440 0.093 Uiso 1 1 calc R . .
C7 C 0.1863(3) 0.5497(3) 0.2252(2) 0.0578(9) Uani 1 1 d U . .
H7 H 0.2370 0.4986 0.1845 0.069 Uiso 1 1 calc R A .
C8 C 0.0560(3) 0.5578(2) 0.2338(2) 0.0567(8) Uani 1 1 d U A .
H8A H 0.0487 0.4935 0.2576 0.068 Uiso 1 1 calc R . .
H8B H 0.0296 0.5765 0.1744 0.068 Uiso 1 1 calc R . .
C9 C 0.0196(3) 0.6081(2) 0.3914(2) 0.0591(9) Uani 1 1 d U A .
H9A H -0.0307 0.6579 0.4324 0.071 Uiso 1 1 calc R . .
H9B H 0.0128 0.5441 0.4171 0.071 Uiso 1 1 calc R . .
C10 C 0.1959(3) 0.6501(3) 0.1855(2) 0.0629(9) Uani 1 1 d U A .
H10A H 0.1695 0.6685 0.1261 0.076 Uiso 1 1 calc R . .
H10B H 0.2790 0.6456 0.1780 0.076 Uiso 1 1 calc R . .
C11 C -0.2803(3) 0.8911(3) 0.2344(3) 0.0713(11) Uani 1 1 d D . .
H11A H -0.3205 0.8592 0.2840 0.107 Uiso 1 1 calc R . .
H11B H -0.2442 0.8473 0.1869 0.107 Uiso 1 1 calc R . .
H11C H -0.3376 0.9524 0.2112 0.107 Uiso 1 1 calc R . .
S1A S 0.52073(8) 0.22284(8) 0.21652(5) 0.0616(3) Uani 1 1 d DU . .
O1A O 0.3338(3) 0.4174(2) 0.57330(16) 0.0826(9) Uani 1 1 d DU . .
H1A H 0.2970 0.4552 0.5333 0.124 Uiso 1 1 calc RD . .
O2A O 0.4932(2) 0.26807(18) 0.30909(14) 0.0674(7) Uani 1 1 d U . .
O3A O 0.4445(3) 0.2977(3) 0.16039(18) 0.1022(12) Uani 1 1 d DU . .
O4A O 0.5150(3) 0.1250(2) 0.2309(2) 0.0798(8) Uani 1 1 d DU . .
C1A C 0.4673(3) 0.1782(2) 0.4598(2) 0.0534(8) Uani 1 1 d U . .
H01A H 0.4311 0.1396 0.4352 0.064 Uiso 1 1 calc R . .
C2A C 0.5561(3) 0.2074(2) 0.38630(19) 0.0509(8) Uani 1 1 d U . .
H2A H 0.6203 0.1468 0.3648 0.061 Uiso 1 1 calc R . .
C3A C 0.6102(3) 0.2702(2) 0.4213(2) 0.0512(8) Uani 1 1 d U . .
H3A H 0.6651 0.2905 0.3722 0.061 Uiso 1 1 calc R . .
C4A C 0.5107(3) 0.3632(2) 0.4590(2) 0.0545(8) Uani 1 1 d U . .
H4AA H 0.5462 0.4023 0.4827 0.065 Uiso 1 1 calc R . .
H4AB H 0.4669 0.4048 0.4105 0.065 Uiso 1 1 calc R . .
C5A C 0.4250(3) 0.3316(2) 0.5343(2) 0.0529(8) Uani 1 1 d DU . .
C6A C 0.4943(3) 0.2676(3) 0.6107(2) 0.0605(9) Uani 1 1 d U . .
H6AB H 0.4397 0.2480 0.6595 0.073 Uiso 1 1 calc R . .
H6AC H 0.5298 0.3061 0.6351 0.073 Uiso 1 1 calc R . .
C7A C 0.5931(3) 0.1744(2) 0.5743(2) 0.0549(8) Uani 1 1 d U . .
H7A H 0.6373 0.1334 0.6236 0.066 Uiso 1 1 calc R . .
C8A C 0.5379(3) 0.1135(2) 0.5360(2) 0.0575(9) Uani 1 1 d U . .
H8AA H 0.4845 0.0913 0.5840 0.069 Uiso 1 1 calc R . .
H8AB H 0.6009 0.0547 0.5122 0.069 Uiso 1 1 calc R . .
C9A C 0.3688(3) 0.2717(3) 0.4969(2) 0.0563(8) Uani 1 1 d U . .
H9AA H 0.3242 0.3125 0.4486 0.068 Uiso 1 1 calc R . .
H9AB H 0.3131 0.2521 0.5447 0.068 Uiso 1 1 calc R . .
C10A C 0.6795(3) 0.2057(3) 0.4980(2) 0.0577(9) Uani 1 1 d U . .
H10C H 0.7426 0.1467 0.4747 0.069 Uiso 1 1 calc R . .
H10D H 0.7168 0.2435 0.5217 0.069 Uiso 1 1 calc R . .
C11A C 0.6699(3) 0.2111(3) 0.1763(3) 0.0709(10) Uani 1 1 d D . .
H11D H 0.6786 0.2747 0.1742 0.106 Uiso 1 1 calc R . .
H11E H 0.6919 0.1895 0.1162 0.106 Uiso 1 1 calc R . .
H11F H 0.7214 0.1627 0.2163 0.106 Uiso 1 1 calc R . .
S1B S -0.10526(12) 0.83776(8) 0.97438(6) 0.0758(3) Uani 1 1 d DU . .
O1B O 0.0431(17) 0.6513(7) 0.6240(9) 0.074(4) Uani 0.49(4) 1 d PDU B 1
H1B H 0.0764(18) 0.6124(11) 0.6646(13) 0.112 Uiso 0.49(4) 1 calc PRD B 1
O1BZ O 0.099(2) 0.6773(14) 0.6091(7) 0.101(6) Uani 0.51(4) 1 d PDU B 2
H1BZ H 0.106(2) 0.6220(18) 0.6350(9) 0.152 Uiso 0.51(4) 1 calc PRD B 2
O2B O -0.0770(2) 0.80685(17) 0.87687(15) 0.0632(7) Uani 1 1 d U C .
O3B O -0.0677(3) 0.7511(2) 1.03272(18) 0.0821(8) Uani 1 1 d DU C .
O4B O -0.2401(4) 0.8866(3) 0.9896(3) 0.085(2) Uani 0.655(7) 1 d PDU C 1
C11B C -0.0563(8) 0.9305(6) 0.9709(6) 0.107(3) Uiso 0.655(7) 1 d PDU C 1
H11G H -0.0888 0.9624 1.0262 0.160 Uiso 0.655(7) 1 calc PR C 1
H11H H -0.0817 0.9784 0.9199 0.160 Uiso 0.655(7) 1 calc PR C 1
H11I H 0.0300 0.9046 0.9647 0.160 Uiso 0.655(7) 1 calc PR C 1
O4BZ O -0.1804(9) 0.9355(7) 0.9889(7) 0.092(4) Uiso 0.345(7) 1 d PDU C 2
C1BZ C 0.0326(9) 0.8673(9) 0.9770(8) 0.065(3) Uiso 0.345(7) 1 d PDU C 2
H11J H 0.0250 0.8935 1.0334 0.098 Uiso 0.345(7) 1 calc PR C 2
H11K H 0.0405 0.9162 0.9271 0.098 Uiso 0.345(7) 1 calc PR C 2
H11L H 0.1026 0.8074 0.9718 0.098 Uiso 0.345(7) 1 calc PR C 2
C1B C -0.1951(3) 0.8313(3) 0.7582(3) 0.0629(9) Uani 1 1 d U C .
H01B H -0.2592 0.8190 0.8038 0.075 Uiso 1 1 calc R . .
C2B C -0.1296(3) 0.8782(2) 0.7999(2) 0.0544(8) Uani 1 1 d U . .
H2B H -0.1858 0.9413 0.8226 0.065 Uiso 1 1 calc R C .
C3B C -0.0291(3) 0.8972(3) 0.7321(2) 0.0620(9) Uani 1 1 d U C .
H3B H 0.0143 0.9262 0.7610 0.074 Uiso 1 1 calc R . .
C4B C 0.0566(3) 0.7990(3) 0.6959(2) 0.0725(11) Uani 1 1 d U . .
H4BA H 0.1201 0.8112 0.6509 0.087 Uiso 1 1 calc R C .
H4BB H 0.0934 0.7529 0.7454 0.087 Uiso 1 1 calc R . .
C5B C -0.0114(4) 0.7533(3) 0.6532(2) 0.0803(13) Uani 1 1 d DU B .
C6B C -0.0648(4) 0.8261(3) 0.5732(3) 0.0896(15) Uani 1 1 d U . .
H6BA H -0.0009 0.8383 0.5287 0.108 Uiso 1 1 calc R C .
H6BB H -0.1071 0.7974 0.5437 0.108 Uiso 1 1 calc R . .
C7B C -0.1514(3) 0.9241(3) 0.6089(2) 0.0630(9) Uani 1 1 d U C .
H7B H -0.1871 0.9705 0.5582 0.076 Uiso 1 1 calc R . .
C8B C -0.2503(3) 0.9055(3) 0.6796(3) 0.0768(11) Uani 1 1 d U . .
H8BA H -0.2963 0.8785 0.6520 0.092 Uiso 1 1 calc R C .
H8BB H -0.3046 0.9681 0.7026 0.092 Uiso 1 1 calc R . .
C9B C -0.1097(4) 0.7342(3) 0.7234(3) 0.0763(11) Uani 1 1 d U . .
H9BA H -0.1529 0.7042 0.6964 0.092 Uiso 1 1 calc R C .
H9BB H -0.0747 0.6879 0.7735 0.092 Uiso 1 1 calc R . .
C10B C -0.0858(4) 0.9705(3) 0.6531(3) 0.0700(10) Uani 1 1 d U . .
H10E H -0.1417 1.0328 0.6759 0.084 Uiso 1 1 calc R C .
H10F H -0.0235 0.9853 0.6086 0.084 Uiso 1 1 calc R . .
S1C S 0.61277(8) 0.17415(7) 0.89640(7) 0.0646(3) Uani 1 1 d DU . .
O1C O 0.2229(3) 0.5192(2) 0.72253(15) 0.0832(9) Uani 1 1 d DU . .
H1C H 0.2689 0.4845 0.6832 0.125 Uiso 1 1 calc RD . .
O2C O 0.51298(19) 0.27044(15) 0.86337(14) 0.0520(6) Uani 1 1 d U D .
O3C O 0.6873(3) 0.1345(2) 0.8179(2) 0.0852(9) Uani 1 1 d U D .
O4C O 0.6705(3) 0.2002(3) 0.9595(2) 0.1051(11) Uani 1 1 d U D .
C1C C 0.3024(3) 0.3390(2) 0.9313(2) 0.0469(7) Uani 1 1 d U D .
H1C1 H 0.3020 0.2709 0.9492 0.056 Uiso 1 1 calc R . .
C2C C 0.4272(3) 0.3398(2) 0.92962(19) 0.0447(7) Uani 1 1 d U . .
H2C H 0.4511 0.3176 0.9905 0.054 Uiso 1 1 calc R D .
C3C C 0.4320(3) 0.4429(2) 0.8988(2) 0.0477(7) Uani 1 1 d U D .
H3C H 0.5140 0.4416 0.8965 0.057 Uiso 1 1 calc R . .
C4C C 0.3918(3) 0.4797(2) 0.8051(2) 0.0520(8) Uani 1 1 d U . .
H4CA H 0.3940 0.5464 0.7863 0.062 Uiso 1 1 calc R D .
H4CB H 0.4462 0.4355 0.7608 0.062 Uiso 1 1 calc R . .
C5C C 0.2650(3) 0.4816(2) 0.8089(2) 0.0519(8) Uani 1 1 d DU D .
C6C C 0.1791(3) 0.5516(3) 0.8781(2) 0.0591(9) Uani 1 1 d U . .
H6CA H 0.0979 0.5532 0.8802 0.071 Uiso 1 1 calc R D .
H6CB H 0.1793 0.6190 0.8601 0.071 Uiso 1 1 calc R . .
C7C C 0.2183(3) 0.5149(2) 0.9723(2) 0.0515(8) Uani 1 1 d U D .
H7C H 0.1633 0.5601 1.0166 0.062 Uiso 1 1 calc R . .
C8C C 0.2159(3) 0.4092(3) 1.0009(2) 0.0565(8) Uani 1 1 d U . .
H8CA H 0.1350 0.4099 1.0038 0.068 Uiso 1 1 calc R D .
H8CB H 0.2401 0.3858 1.0608 0.068 Uiso 1 1 calc R . .
C9C C 0.2630(3) 0.3766(2) 0.8374(2) 0.0512(8) Uani 1 1 d U . .
H9CA H 0.3167 0.3319 0.7932 0.061 Uiso 1 1 calc R D .
H9CB H 0.1823 0.3771 0.8392 0.061 Uiso 1 1 calc R . .
C10C C 0.3455(3) 0.5123(3) 0.9691(2) 0.0560(8) Uani 1 1 d U . .
H10G H 0.3705 0.4884 1.0287 0.067 Uiso 1 1 calc R D .
H10H H 0.3475 0.5794 0.9528 0.067 Uiso 1 1 calc R . .
C11C C 0.5436(6) 0.1025(5) 0.9677(6) 0.081(3) Uiso 0.674(17) 1 d PDU D 1
H11M H 0.6029 0.0400 0.9866 0.121 Uiso 0.674(17) 1 calc PR D 1
H11N H 0.4893 0.0899 0.9367 0.121 Uiso 0.674(17) 1 calc PR D 1
H11O H 0.4995 0.1368 1.0201 0.121 Uiso 0.674(17) 1 calc PR D 1
C1CY C 0.5345(13) 0.0885(11) 0.9138(15) 0.092(6) Uiso 0.326(17) 1 d PDU D 2
H11P H 0.5892 0.0217 0.9275 0.138 Uiso 0.326(17) 1 calc PR D 2
H11Q H 0.5020 0.0915 0.8596 0.138 Uiso 0.326(17) 1 calc PR D 2
H11R H 0.4702 0.1061 0.9637 0.138 Uiso 0.326(17) 1 calc PR D 2

loop_
_atom_site_aniso_label
_atom_site_aniso_U_11
_atom_site_aniso_U_22
_atom_site_aniso_U_33
_atom_site_aniso_U_23
_atom_site_aniso_U_13
_atom_site_aniso_U_12
S1 0.0642(5) 0.0379(4) 0.0535(5) -0.0098(4) -0.0134(4) -0.0024(4)
O1 0.092(5) 0.062(6) 0.051(3) -0.013(3) -0.038(3) 0.004(4)
O1Z 0.105(12) 0.066(8) 0.055(5) -0.033(4) -0.044(6) 0.027(6)
O2 0.0722(15) 0.0447(12) 0.0360(11) -0.0095(9) -0.0068(10) 0.0067(11)
O3 0.0842(18) 0.0547(14) 0.0701(16) 0.0072(12) -0.0130(14) -0.0322(14)
O4 0.102(2) 0.0604(16) 0.0816(19) -0.0378(15) -0.0222(16) 0.0165(15)
C1 0.0470(18) 0.0474(17) 0.0504(18) -0.0089(14) -0.0056(14) -0.0157(14)
C2 0.0516(18) 0.0391(15) 0.0323(14) -0.0122(12) -0.0056(13) -0.0027(13)
C3 0.060(2) 0.0556(19) 0.0517(18) -0.0156(15) 0.0030(16) -0.0253(17)
C4 0.051(2) 0.081(2) 0.072(2) -0.0370(19) -0.0138(18) -0.0125(19)
C5 0.068(2) 0.070(2) 0.0400(17) -0.0176(16) -0.0267(16) 0.0166(18)
C6 0.077(3) 0.069(2) 0.058(2) -0.0272(18) -0.0271(19) 0.023(2)
C7 0.057(2) 0.0549(19) 0.0454(18) -0.0243(15) -0.0098(15) 0.0078(16)
C8 0.072(2) 0.0434(17) 0.0558(19) -0.0141(15) -0.0115(17) -0.0176(16)
C9 0.079(2) 0.0437(18) 0.0391(17) -0.0019(14) 0.0008(16) -0.0104(17)
C10 0.049(2) 0.081(3) 0.055(2) -0.0247(18) 0.0072(16) -0.0183(18)
C11 0.057(2) 0.070(3) 0.079(3) -0.008(2) -0.006(2) -0.0164(19)
S1A 0.0577(5) 0.0753(6) 0.0360(4) -0.0131(4) -0.0131(4) 0.0003(4)
O1A 0.090(2) 0.0685(17) 0.0421(13) -0.0203(12) -0.0150(13) 0.0335(14)
O2A 0.0733(16) 0.0636(15) 0.0369(12) -0.0130(11) -0.0200(11) 0.0168(12)
O3A 0.090(2) 0.125(3) 0.0468(15) -0.0101(16) -0.0326(15) 0.0237(19)
O4A 0.0762(19) 0.088(2) 0.0840(19) -0.0271(16) -0.0105(15) -0.0318(16)
C1A 0.059(2) 0.0477(18) 0.0522(19) -0.0063(14) -0.0166(15) -0.0131(15)
C2A 0.0536(19) 0.0463(17) 0.0338(15) -0.0057(13) -0.0123(13) 0.0072(14)
C3A 0.0432(17) 0.0543(19) 0.0447(17) 0.0010(14) -0.0047(14) -0.0080(14)
C4A 0.066(2) 0.0437(17) 0.0493(18) -0.0020(14) -0.0188(16) -0.0110(15)
C5A 0.0558(19) 0.0475(18) 0.0351(16) -0.0111(13) -0.0080(14) 0.0080(15)
C6A 0.069(2) 0.056(2) 0.0372(17) -0.0078(14) -0.0137(15) 0.0026(17)
C7A 0.062(2) 0.0484(18) 0.0364(16) -0.0005(13) -0.0167(15) 0.0034(15)
C8A 0.065(2) 0.0469(18) 0.0490(19) 0.0005(15) -0.0079(16) -0.0094(16)
C9A 0.0442(18) 0.068(2) 0.0445(18) 0.0008(15) -0.0062(14) -0.0093(16)
C10A 0.0464(19) 0.060(2) 0.057(2) -0.0077(16) -0.0155(15) -0.0035(15)
C11A 0.072(3) 0.075(3) 0.056(2) -0.0029(19) -0.0038(19) -0.020(2)
S1B 0.1158(9) 0.0596(6) 0.0404(5) -0.0080(4) 0.0109(5) -0.0278(6)
O1B 0.095(8) 0.056(4) 0.042(4) -0.012(3) -0.019(4) 0.015(4)
O1BZ 0.136(10) 0.060(6) 0.047(4) -0.013(4) -0.022(5) 0.041(6)
O2B 0.0855(18) 0.0478(13) 0.0431(12) -0.0063(10) -0.0128(12) -0.0062(12)
O3B 0.109(2) 0.091(2) 0.0575(16) 0.0136(14) -0.0287(15) -0.0488(18)
O4B 0.096(4) 0.059(3) 0.062(3) -0.003(2) 0.027(2) -0.006(2)
C1B 0.050(2) 0.062(2) 0.074(2) 0.0138(18) -0.0154(17) -0.0217(17)
C2B 0.064(2) 0.0380(16) 0.0454(17) -0.0023(13) -0.0062(15) -0.0019(15)
C3B 0.072(2) 0.064(2) 0.060(2) 0.0071(17) -0.0190(18) -0.0360(19)
C4B 0.0422(19) 0.095(3) 0.050(2) 0.0097(19) -0.0030(15) 0.0001(18)
C5B 0.100(3) 0.056(2) 0.047(2) -0.0201(17) -0.0316(19) 0.031(2)
C6B 0.112(3) 0.069(2) 0.050(2) -0.0103(18) -0.036(2) 0.024(2)
C7B 0.064(2) 0.052(2) 0.053(2) 0.0052(16) -0.0219(17) 0.0034(17)
C8B 0.056(2) 0.072(3) 0.091(3) 0.015(2) -0.032(2) -0.0091(19)
C9B 0.113(3) 0.047(2) 0.081(3) 0.0017(18) -0.053(2) -0.026(2)
C10B 0.080(3) 0.060(2) 0.064(2) 0.0124(18) -0.005(2) -0.027(2)
S1C 0.0496(5) 0.0546(5) 0.0653(6) 0.0036(4) -0.0037(4) 0.0023(4)
O1C 0.095(2) 0.0742(17) 0.0382(13) -0.0147(12) -0.0279(13) 0.0300(15)
O2C 0.0535(13) 0.0441(12) 0.0437(12) -0.0054(9) -0.0067(10) -0.0004(10)
O3C 0.0730(18) 0.0643(17) 0.093(2) -0.0267(15) 0.0089(16) 0.0014(14)
O4C 0.077(2) 0.133(3) 0.079(2) -0.0096(19) -0.0300(17) 0.0003(19)
C1C 0.0494(18) 0.0448(17) 0.0452(17) -0.0056(13) -0.0015(14) -0.0175(14)
C2C 0.0465(17) 0.0472(17) 0.0312(14) -0.0052(12) -0.0075(12) -0.0049(14)
C3C 0.0476(18) 0.0527(18) 0.0481(17) -0.0126(14) -0.0061(14) -0.0210(15)
C4C 0.069(2) 0.0361(16) 0.0413(16) -0.0049(13) 0.0039(15) -0.0135(15)
C5C 0.058(2) 0.0488(17) 0.0329(15) -0.0086(13) -0.0154(14) 0.0046(15)
C6C 0.062(2) 0.0543(19) 0.0429(17) -0.0146(15) -0.0132(15) 0.0056(16)
C7C 0.0539(19) 0.0550(19) 0.0362(16) -0.0190(14) -0.0052(14) -0.0036(15)
C8C 0.0501(19) 0.069(2) 0.0425(17) -0.0076(15) 0.0007(14) -0.0159(17)
C9C 0.0456(18) 0.0580(19) 0.0513(18) -0.0222(15) -0.0099(14) -0.0117(15)
C10C 0.068(2) 0.0544(19) 0.0469(18) -0.0170(15) -0.0114(16) -0.0169(17)

loop_
_geom_bond_atom_site_label_1
_geom_bond_atom_site_label_2
_geom_bond_distance
_geom_bond_site_symmetry_2
_geom_bond_publ_flag
S1 O4 1.414(3) . ?
S1 O3 1.426(3) . ?
S1 O2 1.555(2) . ?
S1 C11 1.745(4) . ?
O1 C5 1.462(7) . ?
O1Z C5 1.478(12) . ?
O2 C2 1.490(3) . ?
C1 C2 1.506(4) . ?
C1 C9 1.524(4) . ?
C1 C8 1.538(4) . ?
C2 C3 1.500(5) . ?
C3 C4 1.518(5) . ?
C3 C10 1.534(4) . ?
C4 C5 1.514(6) . ?
C5 C9 1.519(5) . ?
C5 C6 1.529(5) . ?
C6 C7 1.526(5) . ?
C7 C10 1.516(5) . ?
C7 C8 1.520(5) . ?
S1A O3A 1.410(3) . ?
S1A O4A 1.423(3) . ?
S1A O2A 1.560(2) . ?
S1A C11A 1.744(4) . ?
O1A C5A 1.436(3) . ?
O2A C2A 1.485(3) . ?
C1A C2A 1.512(5) . ?
C1A C9A 1.530(4) . ?
C1A C8A 1.533(4) . ?
C2A C3A 1.508(5) . ?
C3A C10A 1.530(4) . ?
C3A C4A 1.533(4) . ?
C4A C5A 1.517(5) . ?
C5A C9A 1.512(5) . ?
C5A C6A 1.524(4) . ?
C6A C7A 1.526(4) . ?
C7A C8A 1.522(5) . ?
C7A C10A 1.528(5) . ?
S1B O3B 1.384(3) . ?
S1B O4BZ 1.391(9) . ?
S1B O4B 1.503(5) . ?
S1B O2B 1.541(2) . ?
S1B C11B 1.650(7) . ?
S1B C1BZ 1.883(9) . ?
O1B C5B 1.477(8) . ?
O1BZ C5B 1.492(10) . ?
O2B C2B 1.487(4) . ?
C1B C2B 1.492(5) . ?
C1B C9B 1.503(5) . ?
C1B C8B 1.533(5) . ?
C2B C3B 1.508(5) . ?
C3B C4B 1.523(5) . ?
C3B C10B 1.537(5) . ?
C4B C5B 1.512(6) . ?
C5B C9B 1.508(6) . ?
C5B C6B 1.533(5) . ?
C6B C7B 1.521(5) . ?
C7B C10B 1.511(5) . ?
C7B C8B 1.515(5) . ?
S1C O3C 1.400(3) . ?
S1C O4C 1.452(4) . ?
S1C O2C 1.546(2) . ?
S1C C11C 1.693(6) . ?
S1C C1CY 1.786(11) . ?
O1C C5C 1.436(3) . ?
O2C C2C 1.491(3) . ?
C1C C2C 1.513(4) . ?
C1C C9C 1.527(4) . ?
C1C C8C 1.534(4) . ?
C2C C3C 1.508(4) . ?
C3C C4C 1.527(4) . ?
C3C C10C 1.534(4) . ?
C4C C5C 1.515(5) . ?
C5C C9C 1.520(5) . ?
C5C C6C 1.525(4) . ?
C6C C7C 1.529(4) . ?
C7C C10C 1.519(5) . ?
C7C C8C 1.529(5) . ?
